data_4306274
loop_
_publ_author_name
'Pablo Albor\'es'
'Eva Rentschler'

_publ_contact_author_address
;Institute of Inorganic and Analytical Chemistry
University of Mainz
Mainz
Germany
D-55128
;
_publ_contact_author_email albores@uni-mainz.de
_publ_contact_author_fax '+49 6131 / 39-23922'
_publ_contact_author_name 'Dr.Pablo Albores'
_publ_contact_author_phone '+49 6131 / 39-25377'
_publ_section_title
;
Structural and Magnetic Characterization of a \m-1,5-Dicyanamide-Bridged
Iron Basic Carboxylate [Fe3O(O2C(CH3)3)6] 1D Chain
;
_journal_name_full 'Inorganic Chemistry'
_journal_page_first 7960
_journal_page_last 7962
_journal_paper_doi 10.1021/ic801113d
_journal_volume 47
_journal_year 2008
_chemical_formula_sum 'C70 H128 Fe6 N6 O33'
_chemical_formula_weight 1916.88
_chemical_name_systematic
;
 ?
;
_space_group_IT_number 14
_symmetry_cell_setting monoclinic
_symmetry_space_group_name_Hall '-P 2yn'
_symmetry_space_group_name_H-M 'P 1 21/n 1'
_atom_sites_solution_hydrogens geom
_atom_sites_solution_primary direct
_atom_sites_solution_secondary difmap
_audit_creation_method SHELXL-97
_cell_angle_alpha 90.000
_cell_angle_beta 99.7373(10)
_cell_angle_gamma 90.000
_cell_formula_units_Z 4
_cell_length_a 23.2987(4)
_cell_length_b 10.5343(2)
_cell_length_c 39.7619(6)
_cell_measurement_temperature 173(2)
_cell_volume 9618.4(3)
_computing_structure_refinement 'SHELXL-97 (Sheldrick, 1997)'
_diffrn_ambient_temperature 173(2)
_diffrn_measured_fraction_theta_full 0.995
_diffrn_measured_fraction_theta_max 0.995
_diffrn_radiation_monochromator graphite
_diffrn_radiation_source 'fine-focus sealed tube'
_diffrn_radiation_type MoK\a
_diffrn_radiation_wavelength 0.71069
_diffrn_reflns_av_R_equivalents 0.0764
_diffrn_reflns_av_sigmaI/netI 0.0861
_diffrn_reflns_limit_h_max 29
_diffrn_reflns_limit_h_min -29
_diffrn_reflns_limit_k_max 13
_diffrn_reflns_limit_k_min -13
_diffrn_reflns_limit_l_max 50
_diffrn_reflns_limit_l_min -50
_diffrn_reflns_number 105854
_diffrn_reflns_theta_full 27.17
_diffrn_reflns_theta_max 27.17
_diffrn_reflns_theta_min 1.10
_exptl_absorpt_coefficient_mu 0.957
_exptl_absorpt_correction_T_max 0.6557
_exptl_absorpt_correction_T_min 0.6131
_exptl_absorpt_correction_type multi-scan
_exptl_absorpt_process_details
;
[c.f. r.h. blessing, acta cryst. (1995), a51, 33-38]
;
_exptl_crystal_density_diffrn 1.324
_exptl_crystal_density_method 'not measured'
_exptl_crystal_F_000 4040
_exptl_crystal_size_max 0.56
_exptl_crystal_size_mid 0.34
_exptl_crystal_size_min 0.13
_refine_diff_density_max 0.904
_refine_diff_density_min -0.783
_refine_diff_density_rms 0.087
_refine_ls_extinction_method none
_refine_ls_goodness_of_fit_ref 0.930
_refine_ls_hydrogen_treatment mixed
_refine_ls_matrix_type full
_refine_ls_number_parameters 1116
_refine_ls_number_reflns 21268
_refine_ls_number_restraints 36
_refine_ls_restrained_S_all 0.934
_refine_ls_R_factor_all 0.1064
_refine_ls_R_factor_gt 0.0546
_refine_ls_shift/su_max 0.002
_refine_ls_shift/su_mean 0.000
_refine_ls_structure_factor_coef Fsqd
_refine_ls_weighting_details 'calc w=1/[\s^2^(Fo^2^)+(0.0794P)^2^+0.0000P] where P=(Fo^2^+2Fc^2^)/3'
_refine_ls_weighting_scheme calc
_refine_ls_wR_factor_gt 0.1370
_refine_ls_wR_factor_ref 0.1557
_reflns_number_gt 11972
_reflns_number_total 21268
_reflns_threshold_expression >2sigma(I)
_cod_data_source_file ic801113d_si_001_2.cif
_cod_data_source_block 1
_cod_original_cell_volume 9618.3(3)
_cod_database_code 4306274

loop_
_symmetry_equiv_pos_as_xyz
'x, y, z'
'-x+1/2, y+1/2, -z+1/2'
'-x, -y, -z'
'x-1/2, -y-1/2, z-1/2'

loop_
_atom_site_label
_atom_site_type_symbol
_atom_site_fract_x
_atom_site_fract_y
_atom_site_fract_z
_atom_site_U_iso_or_equiv
_atom_site_adp_type
_atom_site_occupancy
_atom_site_symmetry_multiplicity
_atom_site_calc_flag
_atom_site_refinement_flags
_atom_site_disorder_assembly
_atom_site_disorder_group
Fe1 Fe 0.69369(2) 0.12507(5) 0.926194(13) 0.02272(13) Uani 1 1 d . B .
Fe2 Fe 0.62945(3) 0.13805(5) 0.845983(14) 0.03026(15) Uani 1 1 d . B .
Fe3 Fe 0.30905(2) 0.92746(5) 0.574523(12) 0.02104(13) Uani 1 1 d . B .
Fe4 Fe 0.34547(2) 1.17982(5) 0.622072(12) 0.02130(13) Uani 1 1 d . B .
Fe5 Fe 0.66116(2) -0.13953(5) 0.882633(13) 0.02293(13) Uani 1 1 d . . .
Fe6 Fe 0.37204(3) 0.89245(5) 0.654405(13) 0.02751(15) Uani 1 1 d . B .
O7 O 0.26380(12) 1.2089(2) 0.59750(7) 0.0359(7) Uani 1 1 d . . .
O21 O 0.41345(13) 0.7757(3) 0.62644(7) 0.0416(8) Uani 1 1 d . . .
O17 O 0.31410(13) 1.1772(2) 0.66612(6) 0.0387(7) Uani 1 1 d . . .
O1 O 0.58077(13) -0.1544(3) 0.85540(8) 0.0451(8) Uani 1 1 d . . .
O15 O 0.30111(14) 0.7819(3) 0.64935(8) 0.0475(8) Uani 1 1 d . . .
O24 O 0.42707(12) 1.1816(3) 0.64859(8) 0.0417(7) Uani 1 1 d . . .
O9 O 0.76784(12) 0.0241(3) 0.93359(7) 0.0432(8) Uani 1 1 d . . .
O28 O 0.26970(12) 0.8575(2) 0.52687(6) 0.0307(6) Uani 1 1 d . . .
H28 H 0.2369 0.9052 0.5165 0.037 Uiso 1 1 calc R . .
O18 O 0.37969(13) 1.2094(2) 0.57960(7) 0.0385(7) Uani 1 1 d . . .
N2 N 0.73118(14) 0.2195(3) 0.97314(8) 0.0278(7) Uani 1 1 d . . .
O26 O 0.66160(12) -0.3362(2) 0.88147(6) 0.0336(7) Uani 1 1 d . . .
H26 H 0.6469 -0.3767 0.8604 0.040 Uiso 1 1 calc R . .
O25 O 0.34957(11) 1.3742(2) 0.62896(6) 0.0297(6) Uani 1 1 d . . .
H25 H 0.3344 1.4241 0.6096 0.036 Uiso 1 1 calc R . .
O14 O 0.23760(13) 1.0328(3) 0.56886(8) 0.0537(9) Uani 1 1 d . . .
O11 O 0.65621(13) 0.0088(3) 0.95615(7) 0.0414(8) Uani 1 1 d . . .
O2 O 0.55593(14) 0.0372(3) 0.83614(9) 0.0607(10) Uani 1 1 d . . .
C22 C 0.42084(17) 1.1777(3) 0.52900(9) 0.0272(9) Uani 1 1 d . . .
O5 O 0.69666(14) 0.2586(3) 0.84847(7) 0.0467(8) Uani 1 1 d . . .
C24 C 0.46326(17) 0.6886(3) 0.58445(10) 0.0301(9) Uani 1 1 d . . .
O19 O 0.34935(14) 1.0450(3) 0.54710(7) 0.0471(8) Uani 1 1 d . . .
O23 O 0.66163(10) 0.0419(2) 0.88504(6) 0.0231(6) Uani 1 1 d . . .
O8 O 0.74313(12) -0.1591(2) 0.90780(8) 0.0397(7) Uani 1 1 d . . .
O4 O 0.69344(15) -0.1461(2) 0.83895(7) 0.0477(9) Uani 1 1 d . . .
O6 O 0.73642(13) 0.2558(3) 0.90305(7) 0.0416(8) Uani 1 1 d . . .
O100 O 0.59283(16) 0.2476(3) 0.80394(8) 0.0589(10) Uani 1 1 d D . .
O3 O 0.66625(16) 0.0344(3) 0.81329(7) 0.0578(10) Uani 1 1 d . . .
O30 O 0.40513(15) 0.7711(3) 0.69404(7) 0.0494(8) Uani 1 1 d D . .
O10 O 0.62817(13) -0.1619(2) 0.92544(7) 0.0378(7) Uani 1 1 d . . .
O22 O 0.34202(10) 0.9999(2) 0.61688(5) 0.0223(6) Uani 1 1 d . . .
O13 O 0.58652(13) 0.2628(3) 0.87176(7) 0.0439(8) Uani 1 1 d . . .
O12 O 0.62627(12) 0.2424(3) 0.92644(7) 0.0434(8) Uani 1 1 d . . .
C1 C 0.37910(17) 1.1423(3) 0.55343(9) 0.0245(8) Uani 1 1 d . . .
C39 C 0.78004(18) -0.0830(4) 0.92237(9) 0.0285(9) Uani 1 1 d . . .
C40 C 0.22665(17) 1.1388(4) 0.58065(10) 0.0288(9) Uani 1 1 d . A .
C41 C 0.7188(2) -0.1120(4) 0.78444(11) 0.0511(14) Uani 1 1 d . . .
C42 C 0.53304(19) 0.3424(4) 0.91356(12) 0.0446(12) Uani 1 1 d . . .
C43 C 0.58637(18) 0.2780(3) 0.90309(11) 0.0327(10) Uani 1 1 d . B .
C44 C 0.78948(19) 0.3574(4) 0.86410(11) 0.0379(10) Uani 1 1 d . . .
C45 C 0.20677(19) 0.6926(4) 0.63190(11) 0.0381(10) Uani 1 1 d . . .
C46 C 0.2846(3) 1.1336(4) 0.71923(12) 0.0610(16) Uani 1 1 d . . .
C47 C 0.1663(2) 0.6603(5) 0.59869(13) 0.0609(15) Uani 1 1 d . . .
H47A H 0.1862 0.6026 0.5851 0.091 Uiso 1 1 calc R . .
H47B H 0.1556 0.7383 0.5857 0.091 Uiso 1 1 calc R . .
H47C H 0.1311 0.6192 0.6039 0.091 Uiso 1 1 calc R . .
C48 C 0.73678(19) 0.2852(3) 0.87278(10) 0.0314(10) Uani 1 1 d . . .
O49 O 0.44790(15) 0.9861(3) 0.66645(8) 0.0598(10) Uani 1 1 d . . .
O20 O 0.37325(14) 0.8027(3) 0.57251(7) 0.0571(10) Uani 1 1 d . . .
O51 O 0.33740(18) 0.9910(3) 0.68901(7) 0.0678(12) Uani 1 1 d . . .
C52 C 0.4840(2) -0.1234(5) 0.82563(15) 0.0585(14) Uani 1 1 d . . .
C53 C 0.84407(19) -0.1183(4) 0.92547(12) 0.0424(11) Uani 1 1 d . . .
O16 O 0.26474(16) 0.7912(3) 0.59480(7) 0.0642(11) Uani 1 1 d . . .
C55 C 0.5909(2) -0.1365(4) 0.97699(10) 0.0381(11) Uani 1 1 d . . .
C56 C 0.62797(17) -0.0931(3) 0.95105(9) 0.0277(9) Uani 1 1 d . . .
C3 C 0.7565(2) 0.1515(4) 0.99955(11) 0.0420(11) Uani 1 1 d . . .
C58 C 0.2617(2) 0.7600(3) 0.62450(11) 0.0346(10) Uani 1 1 d . B .
C59 C 0.6910(2) -0.0708(4) 0.81484(10) 0.0340(10) Uani 1 1 d . B .
C60 C 0.41271(17) 0.7600(3) 0.59538(10) 0.0267(9) Uani 1 1 d . B .
C61 C 0.7688(2) 0.4773(4) 0.84328(12) 0.0513(13) Uani 1 1 d . . .
H61A H 0.8026 0.5229 0.8377 0.077 Uiso 1 1 calc R . .
H61B H 0.7475 0.5324 0.8567 0.077 Uiso 1 1 calc R . .
H61C H 0.7432 0.4526 0.8221 0.077 Uiso 1 1 calc R . .
C62 C 0.8312(2) 0.3934(5) 0.89687(13) 0.0532(13) Uani 1 1 d . . .
H62A H 0.8647 0.4393 0.8910 0.080 Uiso 1 1 calc R . .
H62B H 0.8447 0.3162 0.9095 0.080 Uiso 1 1 calc R . .
H62C H 0.8108 0.4476 0.9110 0.080 Uiso 1 1 calc R . .
C63 C 0.2251(2) 0.5703(4) 0.65202(13) 0.0564(14) Uani 1 1 d . . .
H63A H 0.2436 0.5123 0.6378 0.085 Uiso 1 1 calc R . .
H63B H 0.1906 0.5294 0.6583 0.085 Uiso 1 1 calc R . .
H63C H 0.2527 0.5912 0.6727 0.085 Uiso 1 1 calc R . .
C65 C 0.4714(2) 0.5632(4) 0.60411(11) 0.0414(11) Uani 1 1 d . . .
H65A H 0.5039 0.5161 0.5975 0.062 Uiso 1 1 calc R . .
H65B H 0.4357 0.5125 0.5988 0.062 Uiso 1 1 calc R . .
H65C H 0.4796 0.5807 0.6287 0.062 Uiso 1 1 calc R . .
C66 C 0.4524(2) 0.6638(4) 0.54620(11) 0.0473(12) Uani 1 1 d . . .
H66A H 0.4857 0.6182 0.5399 0.071 Uiso 1 1 calc R . .
H66B H 0.4474 0.7449 0.5339 0.071 Uiso 1 1 calc R . .
H66C H 0.4171 0.6125 0.5401 0.071 Uiso 1 1 calc R . .
C67 C 0.54502(19) -0.0773(4) 0.84051(11) 0.0363(10) Uani 1 1 d . . .
C68 C 0.46136(18) 1.0991(4) 0.66253(9) 0.0299(9) Uani 1 1 d . B .
C69 C 0.3938(2) 1.1503(5) 0.49240(11) 0.0615(15) Uani 1 1 d . . .
H69A H 0.4213 1.1735 0.4773 0.092 Uiso 1 1 calc R . .
H69B H 0.3580 1.2001 0.4863 0.092 Uiso 1 1 calc R . .
H69C H 0.3846 1.0597 0.4898 0.092 Uiso 1 1 calc R . .
C70 C 0.3139(2) 1.0967(4) 0.68893(10) 0.0353(10) Uani 1 1 d . B .
C72 C 0.6830(2) -0.4165(4) 0.91083(11) 0.0445(12) Uani 1 1 d . . .
H72A H 0.6787 -0.5059 0.9041 0.067 Uiso 1 1 calc R . .
H72B H 0.6604 -0.3998 0.9290 0.067 Uiso 1 1 calc R . .
H72C H 0.7241 -0.3977 0.9191 0.067 Uiso 1 1 calc R . .
C73 C 0.7313(2) 0.3453(4) 0.97786(10) 0.0391(11) Uani 1 1 d . . .
C74 C 0.5907(2) -0.0412(5) 1.00510(12) 0.0653(16) Uani 1 1 d . . .
H74A H 0.5667 -0.0730 1.0212 0.098 Uiso 1 1 calc R . .
H74B H 0.5747 0.0393 0.9954 0.098 Uiso 1 1 calc R . .
H74C H 0.6307 -0.0279 1.0170 0.098 Uiso 1 1 calc R . .
C75 C 0.4743(2) 1.0933(5) 0.53880(14) 0.0685(16) Uani 1 1 d . . .
H75A H 0.4921 1.1103 0.5625 0.103 Uiso 1 1 calc R . .
H75B H 0.5025 1.1114 0.5237 0.103 Uiso 1 1 calc R . .
H75C H 0.4626 1.0039 0.5365 0.103 Uiso 1 1 calc R . .
C76 C 0.5238(2) 1.1380(4) 0.67520(13) 0.0465(12) Uani 1 1 d . . .
C77 C 0.5178(2) 0.7701(4) 0.59426(13) 0.0520(13) Uani 1 1 d . . .
H77A H 0.5513 0.7265 0.5875 0.078 Uiso 1 1 calc R . .
H77B H 0.5250 0.7838 0.6190 0.078 Uiso 1 1 calc R . .
H77C H 0.5121 0.8521 0.5825 0.078 Uiso 1 1 calc R . .
N6 N 0.7301(2) 0.4540(3) 0.98071(10) 0.0675(14) Uani 1 1 d . . .
C79 C 0.4383(3) 1.3160(4) 0.53239(13) 0.0696(18) Uani 1 1 d . . .
H79A H 0.4564 1.3336 0.5560 0.104 Uiso 1 1 calc R . .
H79B H 0.4036 1.3694 0.5263 0.104 Uiso 1 1 calc R . .
H79C H 0.4660 1.3347 0.5171 0.104 Uiso 1 1 calc R . .
C82 C 0.3725(2) 1.4431(4) 0.65946(10) 0.0422(11) Uani 1 1 d . . .
H82A H 0.3685 1.5345 0.6550 0.063 Uiso 1 1 calc R . .
H82B H 0.4138 1.4220 0.6665 0.063 Uiso 1 1 calc R . .
H82C H 0.3510 1.4199 0.6777 0.063 Uiso 1 1 calc R . .
C83 C 0.8199(2) 0.2692(5) 0.84223(14) 0.0691(17) Uani 1 1 d . . .
H83A H 0.8539 0.3122 0.8361 0.104 Uiso 1 1 calc R . .
H83B H 0.7928 0.2468 0.8214 0.104 Uiso 1 1 calc R . .
H83C H 0.8323 0.1919 0.8551 0.104 Uiso 1 1 calc R . .
C84 C 0.8813(2) -0.0473(5) 0.95391(13) 0.0658(16) Uani 1 1 d . . .
H84A H 0.8741 0.0440 0.9510 0.099 Uiso 1 1 calc R . .
H84B H 0.9225 -0.0650 0.9534 0.099 Uiso 1 1 calc R . .
H84C H 0.8717 -0.0747 0.9758 0.099 Uiso 1 1 calc R . .
C85 C 0.6143(4) -0.2648(5) 0.99172(16) 0.120(3) Uani 1 1 d . . .
H85A H 0.5910 -0.2938 1.0086 0.180 Uiso 1 1 calc R . .
H85B H 0.6550 -0.2552 1.0027 0.180 Uiso 1 1 calc R . .
H85C H 0.6119 -0.3273 0.9733 0.180 Uiso 1 1 calc R . .
C88 C 0.1773(2) 0.7816(5) 0.65386(14) 0.0692(16) Uani 1 1 d . . .
H88A H 0.2041 0.8005 0.6750 0.104 Uiso 1 1 calc R . .
H88B H 0.1422 0.7410 0.6593 0.104 Uiso 1 1 calc R . .
H88C H 0.1666 0.8606 0.6414 0.104 Uiso 1 1 calc R . .
C90 C 0.8524(2) -0.2583(5) 0.9279(2) 0.124(3) Uani 1 1 d . . .
H90A H 0.8271 -0.2994 0.9088 0.186 Uiso 1 1 calc R . .
H90B H 0.8423 -0.2887 0.9495 0.186 Uiso 1 1 calc R . .
H90C H 0.8931 -0.2789 0.9271 0.186 Uiso 1 1 calc R . .
C93 C 0.5295(3) -0.1569(7) 0.95814(16) 0.108(3) Uani 1 1 d . . .
H93A H 0.5046 -0.1850 0.9743 0.162 Uiso 1 1 calc R . .
H93B H 0.5298 -0.2218 0.9405 0.162 Uiso 1 1 calc R . .
H93C H 0.5144 -0.0771 0.9475 0.162 Uiso 1 1 calc R . .
C94 C 0.2710(5) 1.0224(6) 0.7384(2) 0.194(6) Uani 1 1 d . . .
H94A H 0.3061 0.9702 0.7445 0.291 Uiso 1 1 calc R . .
H94B H 0.2405 0.9725 0.7243 0.291 Uiso 1 1 calc R . .
H94C H 0.2574 1.0500 0.7592 0.291 Uiso 1 1 calc R . .
C96 C 0.7683(3) -0.2001(8) 0.79505(16) 0.125(3) Uani 1 1 d . B .
H96A H 0.7558 -0.2694 0.8086 0.187 Uiso 1 1 calc R . .
H96B H 0.8005 -0.1539 0.8088 0.187 Uiso 1 1 calc R . .
H96C H 0.7812 -0.2351 0.7748 0.187 Uiso 1 1 calc R . .
C101 C 0.8611(3) -0.0744(8) 0.89120(16) 0.105(3) Uani 1 1 d . . .
H10A H 0.8566 0.0179 0.8890 0.157 Uiso 1 1 calc R . .
H10B H 0.8357 -0.1159 0.8722 0.157 Uiso 1 1 calc R . .
H10C H 0.9017 -0.0974 0.8907 0.157 Uiso 1 1 calc R . .
C102 C 0.2822(4) 0.7566(7) 0.50794(15) 0.160(4) Uani 1 1 d . . .
H10D H 0.2539 0.7526 0.4867 0.241 Uiso 1 1 calc R . .
H10E H 0.2802 0.6781 0.5209 0.241 Uiso 1 1 calc R . .
H10F H 0.3215 0.7663 0.5026 0.241 Uiso 1 1 calc R . .
N7 N 0.7772(3) 0.0851(4) 1.02059(10) 0.0876(18) Uani 1 1 d . . .
C111 C 0.5305(3) 1.2724(7) 0.6839(3) 0.178(5) Uani 1 1 d . B .
H11A H 0.5096 1.3235 0.6651 0.267 Uiso 1 1 calc R . .
H11B H 0.5719 1.2949 0.6877 0.267 Uiso 1 1 calc R . .
H11C H 0.5144 1.2890 0.7047 0.267 Uiso 1 1 calc R . .
C121 C 0.7318(5) -0.0001(7) 0.7640(2) 0.176(5) Uani 1 1 d . B .
H12A H 0.6969 0.0529 0.7585 0.264 Uiso 1 1 calc R . .
H12B H 0.7437 -0.0294 0.7428 0.264 Uiso 1 1 calc R . .
H12C H 0.7634 0.0497 0.7771 0.264 Uiso 1 1 calc R . .
C131 C 0.4918(3) 0.2445(7) 0.9178(3) 0.190(6) Uani 1 1 d . B .
H13A H 0.5099 0.1837 0.9350 0.285 Uiso 1 1 calc R . .
H13B H 0.4796 0.2006 0.8961 0.285 Uiso 1 1 calc R . .
H13C H 0.4577 0.2827 0.9253 0.285 Uiso 1 1 calc R . .
C151 C 0.4744(3) -0.2563(6) 0.8347(3) 0.179(5) Uani 1 1 d . . .
H15A H 0.5036 -0.3105 0.8268 0.269 Uiso 1 1 calc R . .
H15B H 0.4354 -0.2830 0.8238 0.269 Uiso 1 1 calc R . .
H15C H 0.4779 -0.2638 0.8595 0.269 Uiso 1 1 calc R . .
C152 C 0.3306(4) 1.2170(9) 0.74227(19) 0.181(5) Uani 1 1 d . . .
H15D H 0.3392 1.2924 0.7296 0.271 Uiso 1 1 calc R . .
H15E H 0.3664 1.1678 0.7491 0.271 Uiso 1 1 calc R . .
H15F H 0.3151 1.2432 0.7626 0.271 Uiso 1 1 calc R . .
C153 C 0.5559(3) 1.1171(11) 0.6452(3) 0.225(7) Uani 1 1 d . B .
H15G H 0.5388 1.1715 0.6261 0.337 Uiso 1 1 calc R . .
H15H H 0.5523 1.0280 0.6381 0.337 Uiso 1 1 calc R . .
H15I H 0.5971 1.1386 0.6521 0.337 Uiso 1 1 calc R . .
C154 C 0.6720(4) -0.1872(10) 0.7615(2) 0.182(5) Uani 1 1 d . B .
H15J H 0.6383 -0.1323 0.7538 0.273 Uiso 1 1 calc R . .
H15K H 0.6599 -0.2593 0.7742 0.273 Uiso 1 1 calc R . .
H15L H 0.6875 -0.2185 0.7416 0.273 Uiso 1 1 calc R . .
C155 C 0.4778(4) -0.1094(12) 0.7872(2) 0.233(7) Uani 1 1 d . . .
H15M H 0.4841 -0.0205 0.7815 0.350 Uiso 1 1 calc R . .
H15N H 0.4386 -0.1355 0.7765 0.350 Uiso 1 1 calc R . .
H15O H 0.5067 -0.1631 0.7788 0.350 Uiso 1 1 calc R . .
C161 C 0.5491(3) 0.4041(10) 0.9476(3) 0.212(7) Uani 1 1 d . B .
H16A H 0.5769 0.4727 0.9461 0.318 Uiso 1 1 calc R . .
H16B H 0.5668 0.3411 0.9643 0.318 Uiso 1 1 calc R . .
H16C H 0.5140 0.4390 0.9547 0.318 Uiso 1 1 calc R . .
C31 C 0.2356(4) 1.2214(9) 0.7084(2) 0.178(5) Uani 1 1 d . . .
H31A H 0.2486 1.2916 0.6953 0.267 Uiso 1 1 calc R . .
H31B H 0.2218 1.2552 0.7285 0.267 Uiso 1 1 calc R . .
H31C H 0.2039 1.1758 0.6940 0.267 Uiso 1 1 calc R . .
C35 C 0.4395(3) -0.0407(8) 0.8373(3) 0.186(5) Uani 1 1 d . . .
H35A H 0.4455 0.0474 0.8307 0.278 Uiso 1 1 calc R . .
H35B H 0.4430 -0.0464 0.8621 0.278 Uiso 1 1 calc R . .
H35C H 0.4005 -0.0686 0.8266 0.278 Uiso 1 1 calc R . .
C33 C 0.5093(5) 0.4381(12) 0.8894(3) 0.301(10) Uani 1 1 d . B .
H33A H 0.5394 0.5015 0.8874 0.451 Uiso 1 1 calc R . .
H33B H 0.4763 0.4794 0.8972 0.451 Uiso 1 1 calc R . .
H33C H 0.4962 0.3987 0.8671 0.451 Uiso 1 1 calc R . .
C32 C 0.5528(4) 1.0526(10) 0.7011(3) 0.267(9) Uani 1 1 d . B .
H32A H 0.5462 0.9647 0.6934 0.401 Uiso 1 1 calc R . .
H32B H 0.5372 1.0648 0.7223 0.401 Uiso 1 1 calc R . .
H32C H 0.5947 1.0705 0.7053 0.401 Uiso 1 1 calc R . .
C34 C 0.16300(18) 1.1800(4) 0.57511(11) 0.0346(10) Uani 1 1 d U . .
C30A C 0.1330(4) 1.0977(10) 0.5962(3) 0.068(4) Uani 0.557(10) 1 d PU A 1
H30A H 0.0917 1.1212 0.5932 0.102 Uiso 0.557(10) 1 calc PR A 1
H30B H 0.1506 1.1077 0.6203 0.102 Uiso 0.557(10) 1 calc PR A 1
H30C H 0.1365 1.0091 0.5893 0.102 Uiso 0.557(10) 1 calc PR A 1
C81A C 0.1344(4) 1.1643(11) 0.5353(2) 0.061(3) Uani 0.557(10) 1 d PU A 1
H81A H 0.1543 1.2208 0.5214 0.091 Uiso 0.557(10) 1 calc PR A 1
H81B H 0.0930 1.1864 0.5321 0.091 Uiso 0.557(10) 1 calc PR A 1
H81C H 0.1386 1.0761 0.5282 0.091 Uiso 0.557(10) 1 calc PR A 1
C95A C 0.1557(4) 1.3208(8) 0.5835(3) 0.049(3) Uani 0.557(10) 1 d PU A 1
H95A H 0.1761 1.3733 0.5690 0.074 Uiso 0.557(10) 1 calc PR A 1
H95B H 0.1720 1.3362 0.6075 0.074 Uiso 0.557(10) 1 calc PR A 1
H95C H 0.1142 1.3426 0.5794 0.074 Uiso 0.557(10) 1 calc PR A 1
C30B C 0.1480(5) 1.1907(16) 0.6126(3) 0.069(4) Uani 0.443(10) 1 d PU A 2
H30D H 0.1736 1.2538 0.6256 0.103 Uiso 0.443(10) 1 calc PR A 2
H30E H 0.1540 1.1080 0.6240 0.103 Uiso 0.443(10) 1 calc PR A 2
H30F H 0.1074 1.2168 0.6113 0.103 Uiso 0.443(10) 1 calc PR A 2
C81B C 0.1233(4) 1.0832(11) 0.5564(3) 0.053(4) Uani 0.443(10) 1 d PU A 2
H81D H 0.1284 1.0023 0.5688 0.079 Uiso 0.443(10) 1 calc PR A 2
H81E H 0.1325 1.0718 0.5335 0.079 Uiso 0.443(10) 1 calc PR A 2
H81F H 0.0829 1.1117 0.5547 0.079 Uiso 0.443(10) 1 calc PR A 2
C95B C 0.1587(5) 1.3029(12) 0.5596(4) 0.061(4) Uani 0.443(10) 1 d PU A 2
H95D H 0.1858 1.3612 0.5734 0.092 Uiso 0.443(10) 1 calc PR A 2
H95E H 0.1188 1.3347 0.5581 0.092 Uiso 0.443(10) 1 calc PR A 2
H95F H 0.1685 1.2969 0.5366 0.092 Uiso 0.443(10) 1 calc PR A 2
C8 C 0.5483(5) 0.6239(12) 0.7089(3) 0.076(3) Uani 0.534(3) 1 d PDU B 1
N2A N 0.6273(5) 0.4220(12) 0.7697(3) 0.107(4) Uani 0.534(3) 1 d PDU B 1
N9 N 0.5020(5) 0.6511(12) 0.7045(3) 0.122(4) Uani 0.534(3) 1 d PDU B 1
C4A C 0.6120(5) 0.4880(11) 0.7451(3) 0.074(3) Uani 0.534(3) 1 d PDU B 1
N3 N 0.5996(5) 0.5581(10) 0.7169(2) 0.097(3) Uani 0.534(3) 1 d PDU B 1
C2C C 0.5217(5) 0.2739(9) 0.7950(3) 0.081(3) Uani 0.534(3) 1 d PD B 1
H2C1 H 0.5040 0.2535 0.8150 0.122 Uiso 0.534(3) 1 calc PR B 1
H2C2 H 0.5045 0.2203 0.7758 0.122 Uiso 0.534(3) 1 calc PR B 1
H2C3 H 0.5147 0.3634 0.7890 0.122 Uiso 0.534(3) 1 calc PR B 1
C4 C 0.3701(5) 0.7247(9) 0.7194(2) 0.064(2) Uani 0.534(3) 1 d PD B 1
H4A H 0.3303 0.7574 0.7137 0.096 Uiso 0.534(3) 1 calc PR B 1
H4B H 0.3876 0.7543 0.7422 0.096 Uiso 0.534(3) 1 calc PR B 1
H4C H 0.3692 0.6317 0.7192 0.096 Uiso 0.534(3) 1 calc PR B 1
N2B N 0.4854(6) 0.3128(13) 0.7844(4) 0.122(4) Uani 0.466(3) 1 d PDU B 2
C4B C 0.4587(6) 0.4031(12) 0.7766(4) 0.094(5) Uani 0.466(3) 1 d PDU B 2
C3B C 0.4730(5) 0.7216(10) 0.7001(2) 0.064(2) Uani 0.466(3) 1 d PD B 2
H3B1 H 0.4927 0.7559 0.6821 0.096 Uiso 0.466(3) 1 calc PR B 2
H3B2 H 0.4738 0.6286 0.6993 0.096 Uiso 0.466(3) 1 calc PR B 2
H3B3 H 0.4931 0.7508 0.7224 0.096 Uiso 0.466(3) 1 calc PR B 2
N10B N 0.3770(6) 0.6214(15) 0.7356(3) 0.121(5) Uani 0.466(3) 1 d PDU B 2
C5B C 0.3942(8) 0.5346(15) 0.7562(5) 0.128(7) Uani 0.466(3) 1 d PDU B 2
N6B N 0.4105(6) 0.4571(12) 0.7835(4) 0.118(5) Uani 0.466(3) 1 d PDU B 2
C1A C 0.6293(6) 0.2753(10) 0.7747(3) 0.081(3) Uani 0.466(3) 1 d PD B 2
H1A1 H 0.6705 0.2568 0.7831 0.122 Uiso 0.466(3) 1 calc PR B 2
H1A2 H 0.6249 0.3647 0.7681 0.122 Uiso 0.466(3) 1 calc PR B 2
H1A3 H 0.6151 0.2214 0.7550 0.122 Uiso 0.466(3) 1 calc PR B 2
O1W O 0.81376(19) 0.9667(3) 0.08060(8) 0.0656(11) Uani 1 1 d D . .
O2W O 0.6076(2) 0.5163(3) 0.83473(11) 0.0860(14) Uani 1 1 d U . .
C2W C 0.6051(9) 0.5639(14) 0.8036(4) 0.315(10) Uani 1 1 d U . .
H1W H 0.807(6) 1.010(11) 0.063(2) 0.378 Uiso 1 1 d D . .
H2W H 0.825(6) 0.893(5) 0.079(4) 0.378 Uiso 1 1 d D . .

loop_
_atom_site_aniso_label
_atom_site_aniso_U_11
_atom_site_aniso_U_22
_atom_site_aniso_U_33
_atom_site_aniso_U_23
_atom_site_aniso_U_13
_atom_site_aniso_U_12
Fe1 0.0228(3) 0.0212(3) 0.0249(3) -0.0043(2) 0.0061(2) -0.0015(2)
Fe2 0.0375(4) 0.0223(3) 0.0287(3) -0.0012(2) -0.0012(3) 0.0027(3)
Fe3 0.0250(3) 0.0183(3) 0.0205(3) -0.0003(2) 0.0058(2) 0.0001(2)
Fe4 0.0242(3) 0.0186(3) 0.0223(3) -0.0009(2) 0.0073(2) -0.0001(2)
Fe5 0.0268(3) 0.0188(3) 0.0244(3) -0.0022(2) 0.0079(3) -0.0006(2)
Fe6 0.0418(4) 0.0209(3) 0.0198(3) 0.0010(2) 0.0051(3) 0.0010(3)
O7 0.0297(16) 0.0251(14) 0.0496(18) -0.0031(12) -0.0028(14) 0.0012(13)
O21 0.048(2) 0.0469(17) 0.0305(16) 0.0054(13) 0.0086(15) 0.0229(15)
O17 0.062(2) 0.0283(14) 0.0313(15) 0.0008(12) 0.0243(15) 0.0048(14)
O1 0.0359(18) 0.0319(16) 0.060(2) 0.0009(14) -0.0133(16) -0.0029(14)
O15 0.046(2) 0.0492(19) 0.0471(19) 0.0213(15) 0.0063(17) -0.0136(16)
O24 0.0282(17) 0.0272(15) 0.065(2) 0.0016(14) -0.0054(15) -0.0002(13)
O9 0.0372(18) 0.0402(17) 0.0480(18) -0.0177(14) -0.0045(15) 0.0139(14)
O28 0.0395(17) 0.0212(13) 0.0280(14) -0.0016(11) -0.0041(13) 0.0032(12)
O18 0.062(2) 0.0254(14) 0.0352(16) -0.0022(12) 0.0286(15) -0.0026(14)
N2 0.033(2) 0.0223(16) 0.0278(17) -0.0029(13) 0.0040(15) -0.0024(15)
O26 0.0450(19) 0.0207(13) 0.0356(15) -0.0009(11) 0.0083(14) -0.0001(13)
O25 0.0408(17) 0.0193(13) 0.0269(14) -0.0029(10) -0.0006(13) -0.0012(12)
O14 0.0313(18) 0.057(2) 0.066(2) -0.0360(17) -0.0114(16) 0.0194(16)
O11 0.058(2) 0.0390(16) 0.0298(15) -0.0055(12) 0.0146(15) -0.0209(15)
O2 0.049(2) 0.0365(18) 0.083(3) 0.0064(16) -0.0299(19) -0.0067(16)
C22 0.031(2) 0.0277(19) 0.026(2) -0.0011(15) 0.0139(18) -0.0045(18)
O5 0.057(2) 0.0423(17) 0.0399(18) 0.0120(14) 0.0055(17) -0.0129(16)
C24 0.031(2) 0.0248(19) 0.035(2) -0.0035(16) 0.0066(19) 0.0037(18)
O19 0.064(2) 0.0547(19) 0.0234(15) -0.0070(13) 0.0110(15) -0.0380(17)
O23 0.0262(15) 0.0189(12) 0.0238(13) -0.0012(10) 0.0030(12) -0.0003(11)
O8 0.0259(16) 0.0244(14) 0.066(2) -0.0011(13) -0.0003(15) 0.0001(13)
O4 0.084(3) 0.0299(15) 0.0374(17) 0.0045(13) 0.0330(17) 0.0093(16)
O6 0.057(2) 0.0414(16) 0.0289(15) -0.0063(12) 0.0143(15) -0.0226(15)
O100 0.085(3) 0.0444(19) 0.0419(18) 0.0086(15) -0.0056(19) 0.0199(18)
O3 0.104(3) 0.0443(19) 0.0274(16) 0.0050(13) 0.0187(18) 0.0312(19)
O30 0.077(2) 0.0394(17) 0.0289(16) 0.0115(13) -0.0003(16) 0.0067(17)
O10 0.055(2) 0.0281(14) 0.0370(16) -0.0061(12) 0.0261(15) -0.0094(14)
O22 0.0261(15) 0.0201(12) 0.0213(13) 0.0003(10) 0.0056(12) 0.0003(11)
O13 0.048(2) 0.0412(17) 0.0418(18) 0.0017(14) 0.0060(16) 0.0206(15)
O12 0.0340(18) 0.0439(17) 0.0486(18) -0.0195(14) -0.0040(16) 0.0129(15)
C1 0.024(2) 0.028(2) 0.0212(19) 0.0029(15) 0.0017(17) 0.0019(17)
C39 0.029(2) 0.029(2) 0.028(2) 0.0012(16) 0.0069(19) -0.0002(18)
C40 0.025(2) 0.033(2) 0.030(2) -0.0032(17) 0.0068(19) 0.0010(19)
C41 0.091(4) 0.037(2) 0.032(2) -0.0030(19) 0.033(3) 0.004(3)
C42 0.024(2) 0.045(3) 0.067(3) -0.005(2) 0.012(2) 0.008(2)
C43 0.030(2) 0.0218(19) 0.047(3) -0.0015(18) 0.008(2) -0.0007(18)
C44 0.039(3) 0.034(2) 0.047(3) 0.0010(19) 0.021(2) -0.002(2)
C45 0.034(3) 0.035(2) 0.049(3) 0.0122(19) 0.018(2) 0.001(2)
C46 0.110(5) 0.042(3) 0.042(3) -0.009(2) 0.048(3) -0.004(3)
C47 0.051(3) 0.051(3) 0.078(4) 0.012(3) 0.003(3) -0.009(3)
C48 0.043(3) 0.0174(18) 0.037(2) -0.0031(16) 0.018(2) 0.0016(18)
O49 0.065(2) 0.0343(17) 0.065(2) 0.0190(15) -0.0325(19) -0.0149(16)
O20 0.065(2) 0.060(2) 0.0374(17) -0.0241(15) -0.0186(17) 0.0405(18)
O51 0.145(4) 0.0368(18) 0.0303(17) 0.0090(13) 0.041(2) 0.034(2)
C52 0.043(3) 0.049(3) 0.075(4) -0.005(3) -0.015(3) -0.006(3)
C53 0.028(3) 0.040(2) 0.058(3) -0.011(2) 0.003(2) 0.004(2)
O16 0.104(3) 0.064(2) 0.0269(16) -0.0059(14) 0.0173(18) -0.057(2)
C55 0.047(3) 0.034(2) 0.039(2) 0.0014(18) 0.024(2) -0.005(2)
C56 0.028(2) 0.028(2) 0.028(2) 0.0018(16) 0.0081(19) 0.0016(18)
C3 0.062(3) 0.029(2) 0.033(2) -0.0017(19) 0.003(2) -0.006(2)
C58 0.051(3) 0.0166(19) 0.042(2) 0.0011(17) 0.023(2) -0.0024(19)
C59 0.050(3) 0.029(2) 0.025(2) -0.0045(16) 0.009(2) 0.001(2)
C60 0.029(2) 0.0199(18) 0.030(2) -0.0004(15) 0.0033(19) 0.0018(17)
C61 0.055(3) 0.047(3) 0.055(3) 0.017(2) 0.019(3) -0.005(2)
C62 0.032(3) 0.054(3) 0.075(4) 0.005(3) 0.012(3) -0.008(2)
C63 0.048(3) 0.045(3) 0.078(4) 0.028(3) 0.017(3) -0.010(2)
C65 0.047(3) 0.035(2) 0.042(3) 0.0005(19) 0.007(2) 0.016(2)
C66 0.063(3) 0.040(2) 0.044(3) 0.000(2) 0.025(3) 0.012(2)
C67 0.033(3) 0.036(2) 0.039(2) -0.0098(19) 0.002(2) -0.004(2)
C68 0.034(3) 0.032(2) 0.023(2) -0.0077(16) 0.0026(19) -0.0022(19)
C69 0.065(4) 0.093(4) 0.031(3) -0.006(2) 0.021(3) -0.032(3)
C70 0.050(3) 0.031(2) 0.028(2) -0.0068(17) 0.017(2) -0.006(2)
C72 0.056(3) 0.024(2) 0.055(3) 0.0075(19) 0.014(3) 0.005(2)
C73 0.052(3) 0.037(2) 0.023(2) -0.0043(17) -0.010(2) 0.000(2)
C74 0.089(4) 0.069(3) 0.048(3) -0.013(3) 0.041(3) -0.012(3)
C75 0.050(3) 0.093(4) 0.071(4) 0.015(3) 0.033(3) 0.015(3)
C76 0.033(3) 0.042(3) 0.061(3) -0.006(2) -0.005(2) 0.003(2)
C77 0.040(3) 0.048(3) 0.069(3) 0.002(2) 0.012(3) -0.001(2)
N6 0.107(4) 0.026(2) 0.053(3) -0.0090(18) -0.032(3) 0.006(2)
C79 0.111(5) 0.040(3) 0.075(4) -0.008(2) 0.064(4) -0.026(3)
C82 0.056(3) 0.029(2) 0.039(2) -0.0083(18) 0.003(2) 0.001(2)
C83 0.077(4) 0.059(3) 0.086(4) -0.006(3) 0.055(4) 0.006(3)
C84 0.035(3) 0.082(4) 0.074(4) -0.017(3) -0.010(3) -0.002(3)
C85 0.217(9) 0.066(4) 0.107(5) 0.045(4) 0.112(6) 0.056(5)
C88 0.059(4) 0.073(4) 0.085(4) 0.001(3) 0.039(3) 0.004(3)
C90 0.040(4) 0.049(4) 0.272(11) -0.015(5) -0.007(5) 0.020(3)
C93 0.061(4) 0.183(8) 0.090(5) -0.049(5) 0.046(4) -0.060(5)
C94 0.388(16) 0.075(5) 0.189(9) 0.005(5) 0.248(10) -0.007(7)
C96 0.137(7) 0.182(8) 0.074(4) 0.028(5) 0.069(5) 0.097(6)
C101 0.048(4) 0.187(8) 0.085(5) -0.025(5) 0.031(4) 0.001(5)
C102 0.242(10) 0.141(7) 0.068(4) -0.067(4) -0.064(5) 0.125(7)
N7 0.170(6) 0.039(2) 0.040(2) 0.010(2) -0.022(3) 0.002(3)
C111 0.054(4) 0.090(5) 0.355(14) -0.100(7) -0.067(6) -0.007(4)
C121 0.327(14) 0.088(5) 0.170(8) 0.044(5) 0.205(9) 0.040(7)
C131 0.093(6) 0.114(6) 0.406(17) -0.083(8) 0.163(9) -0.041(5)
C151 0.068(5) 0.069(5) 0.367(15) 0.022(7) -0.059(7) -0.039(4)
C152 0.236(12) 0.235(11) 0.092(6) -0.109(7) 0.086(7) -0.094(9)
C153 0.075(6) 0.332(16) 0.291(14) -0.192(13) 0.100(8) -0.092(8)
C154 0.168(9) 0.275(12) 0.111(7) -0.140(8) 0.045(6) -0.057(9)
C155 0.174(10) 0.382(19) 0.110(8) -0.025(9) -0.071(7) -0.136(11)
C161 0.052(5) 0.289(12) 0.293(13) -0.240(11) 0.022(6) 0.026(6)
C31 0.220(11) 0.217(10) 0.136(7) 0.041(7) 0.139(8) 0.134(9)
C35 0.048(5) 0.146(8) 0.358(16) -0.110(9) 0.020(7) -0.003(5)
C33 0.300(14) 0.431(18) 0.230(12) 0.243(12) 0.213(11) 0.343(15)
C32 0.137(8) 0.258(13) 0.330(16) 0.203(12) -0.178(10) -0.112(9)
C34 0.023(2) 0.032(2) 0.050(3) -0.0031(18) 0.009(2) 0.0049(18)
C30A 0.042(6) 0.064(6) 0.106(10) 0.026(7) 0.033(7) -0.001(5)
C81A 0.030(5) 0.080(8) 0.066(6) -0.012(5) -0.010(5) 0.016(5)
C95A 0.045(6) 0.037(4) 0.064(6) -0.006(4) 0.003(6) 0.019(4)
C30B 0.046(8) 0.102(12) 0.063(7) -0.013(6) 0.022(6) 0.002(8)
C81B 0.020(6) 0.063(7) 0.070(9) -0.004(6) -0.005(6) -0.005(5)
C95B 0.030(7) 0.053(6) 0.100(11) 0.024(7) 0.013(8) 0.015(6)
C8 0.046(6) 0.105(9) 0.071(8) 0.001(6) -0.011(6) -0.006(6)
N2A 0.104(9) 0.153(11) 0.066(7) 0.033(6) 0.019(6) 0.028(8)
N9 0.096(6) 0.128(7) 0.128(8) 0.063(6) -0.022(6) 0.066(6)
C4A 0.055(7) 0.084(8) 0.078(8) 0.016(6) -0.002(6) -0.008(6)
N3 0.084(7) 0.123(9) 0.080(7) 0.038(6) 0.001(6) 0.017(6)
C2C 0.137(9) 0.044(4) 0.055(5) 0.022(4) -0.004(6) 0.001(5)
C4 0.110(7) 0.049(4) 0.028(3) 0.017(3) -0.003(4) -0.009(5)
N2B 0.096(6) 0.128(7) 0.128(8) 0.063(6) -0.022(6) 0.066(6)
C4B 0.048(8) 0.071(8) 0.149(14) -0.030(8) -0.027(8) 0.015(6)
C3B 0.110(7) 0.049(4) 0.028(3) 0.017(3) -0.003(4) -0.009(5)
N10B 0.123(12) 0.161(14) 0.083(9) 0.020(8) 0.029(9) 0.044(10)
C5B 0.127(14) 0.092(12) 0.140(15) 0.013(9) -0.049(13) -0.008(9)
N6B 0.118(11) 0.098(10) 0.141(12) 0.027(8) 0.033(10) 0.019(7)
C1A 0.137(9) 0.044(4) 0.055(5) 0.022(4) -0.004(6) 0.001(5)
O1W 0.115(3) 0.0299(17) 0.0403(19) 0.0024(14) -0.019(2) -0.0050(19)
O2W 0.121(4) 0.044(2) 0.078(3) -0.014(2) -0.024(3) -0.002(2)
C2W 0.57(3) 0.216(15) 0.164(10) -0.013(10) 0.077(17) -0.044(17)

loop_
_atom_type_symbol
_atom_type_description
_atom_type_scat_dispersion_real
_atom_type_scat_dispersion_imag
_atom_type_scat_source
C C 0.0033 0.0016 'International Tables Vol C Tables 4.2.6.8 and 6.1.1.4'
H H 0.0000 0.0000 'International Tables Vol C Tables 4.2.6.8 and 6.1.1.4'
N N 0.0061 0.0033 'International Tables Vol C Tables 4.2.6.8 and 6.1.1.4'
O O 0.0106 0.0060 'International Tables Vol C Tables 4.2.6.8 and 6.1.1.4'
Fe Fe 0.3463 0.8444 'International Tables Vol C Tables 4.2.6.8 and 6.1.1.4'

loop_
_geom_angle_atom_site_label_1
_geom_angle_atom_site_label_2
_geom_angle_atom_site_label_3
_geom_angle
_geom_angle_site_symmetry_1
_geom_angle_site_symmetry_3
_geom_angle_publ_flag
O23 Fe1 O12 95.44(11) . . ?
O23 Fe1 O9 94.90(11) . . ?
O12 Fe1 O9 169.65(11) . . ?
O23 Fe1 O11 94.75(11) . . ?
O12 Fe1 O11 87.33(13) . . ?
O9 Fe1 O11 92.29(13) . . ?
O23 Fe1 O6 94.29(11) . . ?
O12 Fe1 O6 91.66(13) . . ?
O9 Fe1 O6 87.09(13) . . ?
O11 Fe1 O6 170.96(11) . . ?
O23 Fe1 N2 179.42(12) . . ?
O12 Fe1 N2 85.10(12) . . ?
O9 Fe1 N2 84.56(12) . . ?
O11 Fe1 N2 85.49(11) . . ?
O6 Fe1 N2 85.48(11) . . ?
O23 Fe2 O2 94.79(12) . . ?
O23 Fe2 O3 94.99(11) . . ?
O2 Fe2 O3 91.72(15) . . ?
O23 Fe2 O5 95.77(11) . . ?
O2 Fe2 O5 169.44(13) . . ?
O3 Fe2 O5 87.76(14) . . ?
O23 Fe2 O13 95.30(11) . . ?
O2 Fe2 O13 87.91(14) . . ?
O3 Fe2 O13 169.70(12) . . ?
O5 Fe2 O13 90.71(13) . . ?
O23 Fe2 O100 178.25(12) . . ?
O2 Fe2 O100 85.20(14) . . ?
O3 Fe2 O100 86.75(13) . . ?
O5 Fe2 O100 84.24(13) . . ?
O13 Fe2 O100 82.96(12) . . ?
O22 Fe3 O14 94.72(11) . . ?
O22 Fe3 O19 94.53(11) . . ?
O14 Fe3 O19 93.14(15) . . ?
O22 Fe3 O20 96.13(11) . . ?
O14 Fe3 O20 168.99(12) . . ?
O19 Fe3 O20 87.79(15) . . ?
O22 Fe3 O16 95.13(11) . . ?
O14 Fe3 O16 88.09(16) . . ?
O19 Fe3 O16 170.13(11) . . ?
O20 Fe3 O16 89.15(16) . . ?
O22 Fe3 O28 176.53(10) . . ?
O14 Fe3 O28 82.16(11) . . ?
O19 Fe3 O28 84.14(10) . . ?
O20 Fe3 O28 87.03(11) . . ?
O16 Fe3 O28 86.32(11) . . ?
O22 Fe4 O17 93.78(10) . . ?
O22 Fe4 O18 94.50(10) . . ?
O17 Fe4 O18 171.55(11) . . ?
O22 Fe4 O7 94.56(10) . . ?
O17 Fe4 O7 88.38(12) . . ?
O18 Fe4 O7 92.60(12) . . ?
O22 Fe4 O24 94.86(11) . . ?
O17 Fe4 O24 89.66(13) . . ?
O18 Fe4 O24 87.99(13) . . ?
O7 Fe4 O24 170.48(11) . . ?
O22 Fe4 O25 178.62(10) . . ?
O17 Fe4 O25 85.04(10) . . ?
O18 Fe4 O25 86.66(10) . . ?
O7 Fe4 O25 86.12(10) . . ?
O24 Fe4 O25 84.43(11) . . ?
O23 Fe5 O10 94.30(10) . . ?
O23 Fe5 O1 95.86(11) . . ?
O10 Fe5 O1 89.54(13) . . ?
O23 Fe5 O4 94.48(10) . . ?
O10 Fe5 O4 171.20(11) . . ?
O1 Fe5 O4 88.99(14) . . ?
O23 Fe5 O8 94.63(11) . . ?
O10 Fe5 O8 91.94(12) . . ?
O1 Fe5 O8 169.26(11) . . ?
O4 Fe5 O8 87.93(13) . . ?
O23 Fe5 O26 178.40(11) . . ?
O10 Fe5 O26 84.55(10) . . ?
O1 Fe5 O26 85.25(11) . . ?
O4 Fe5 O26 86.68(10) . . ?
O8 Fe5 O26 84.30(11) . . ?
O22 Fe6 O51 95.33(11) . . ?
O22 Fe6 O15 94.54(11) . . ?
O51 Fe6 O15 87.07(15) . . ?
O22 Fe6 O49 94.97(11) . . ?
O51 Fe6 O49 91.27(16) . . ?
O15 Fe6 O49 170.46(12) . . ?
O22 Fe6 O21 94.41(10) . . ?
O51 Fe6 O21 170.22(12) . . ?
O15 Fe6 O21 93.08(13) . . ?
O49 Fe6 O21 86.97(14) . . ?
O22 Fe6 O30 178.09(11) . . ?
O51 Fe6 O30 86.49(12) . . ?
O15 Fe6 O30 84.96(13) . . ?
O49 Fe6 O30 85.56(12) . . ?
O21 Fe6 O30 83.78(12) . . ?
C40 O7 Fe4 133.4(2) . . ?
C60 O21 Fe6 134.7(3) . . ?
C70 O17 Fe4 133.8(3) . . ?
C67 O1 Fe5 134.2(3) . . ?
C58 O15 Fe6 132.0(3) . . ?
C68 O24 Fe4 134.8(3) . . ?
C39 O9 Fe1 131.4(3) . . ?
C102 O28 Fe3 132.3(3) . . ?
C1 O18 Fe4 131.2(2) . . ?
C3 N2 C73 115.8(3) . . ?
C3 N2 Fe1 119.7(2) . . ?
C73 N2 Fe1 124.5(3) . . ?
C72 O26 Fe5 124.3(2) . . ?
C82 O25 Fe4 128.0(2) . . ?
C40 O14 Fe3 132.6(3) . . ?
C56 O11 Fe1 133.9(2) . . ?
C67 O2 Fe2 132.3(3) . . ?
C69 C22 C79 109.3(4) . . ?
C69 C22 C75 108.9(4) . . ?
C79 C22 C75 110.1(4) . . ?
C69 C22 C1 111.0(3) . . ?
C79 C22 C1 111.6(3) . . ?
C75 C22 C1 105.9(3) . . ?
C48 O5 Fe2 130.7(3) . . ?
C66 C24 C60 111.4(3) . . ?
C66 C24 C77 110.0(4) . . ?
C60 C24 C77 107.4(3) . . ?
C66 C24 C65 110.4(3) . . ?
C60 C24 C65 108.4(3) . . ?
C77 C24 C65 109.2(4) . . ?
C1 O19 Fe3 134.7(2) . . ?
Fe1 O23 Fe2 120.21(12) . . ?
Fe1 O23 Fe5 120.21(12) . . ?
Fe2 O23 Fe5 119.58(12) . . ?
C39 O8 Fe5 133.5(3) . . ?
C59 O4 Fe5 132.3(3) . . ?
C48 O6 Fe1 134.3(3) . . ?
C1A O100 C2C 117.0(6) . . ?
C1A O100 Fe2 119.5(5) . . ?
C2C O100 Fe2 121.4(4) . . ?
C59 O3 Fe2 134.4(3) . . ?
C4 O30 C3B 115.0(6) . . ?
C4 O30 Fe6 122.9(5) . . ?
C3B O30 Fe6 122.1(4) . . ?
C56 O10 Fe5 132.9(3) . . ?
Fe3 O22 Fe4 120.08(12) . . ?
Fe3 O22 Fe6 119.83(12) . . ?
Fe4 O22 Fe6 120.09(12) . . ?
C43 O13 Fe2 131.9(3) . . ?
C43 O12 Fe1 131.7(3) . . ?
O19 C1 O18 124.2(3) . . ?
O19 C1 C22 117.7(3) . . ?
O18 C1 C22 118.0(3) . . ?
O8 C39 O9 124.1(4) . . ?
O8 C39 C53 118.1(3) . . ?
O9 C39 C53 117.7(4) . . ?
O7 C40 O14 124.2(4) . . ?
O7 C40 C34 118.7(3) . . ?
O14 C40 C34 117.0(4) . . ?
C96 C41 C121 115.4(6) . . ?
C96 C41 C154 106.8(6) . . ?
C121 C41 C154 106.0(7) . . ?
C96 C41 C59 111.4(4) . . ?
C121 C41 C59 111.1(4) . . ?
C154 C41 C59 105.4(5) . . ?
C33 C42 C131 113.1(8) . . ?
C33 C42 C161 108.0(7) . . ?
C131 C42 C161 105.9(7) . . ?
C33 C42 C43 111.5(5) . . ?
C131 C42 C43 107.7(4) . . ?
C161 C42 C43 110.4(4) . . ?
O12 C43 O13 124.7(4) . . ?
O12 C43 C42 117.6(4) . . ?
O13 C43 C42 117.6(4) . . ?
C83 C44 C48 107.0(3) . . ?
C83 C44 C62 110.2(4) . . ?
C48 C44 C62 110.3(3) . . ?
C83 C44 C61 109.0(4) . . ?
C48 C44 C61 109.8(4) . . ?
C62 C44 C61 110.4(4) . . ?
C88 C45 C47 111.2(4) . . ?
C88 C45 C58 107.3(4) . . ?
C47 C45 C58 110.5(4) . . ?
C88 C45 C63 109.3(4) . . ?
C47 C45 C63 109.9(4) . . ?
C58 C45 C63 108.7(4) . . ?
C94 C46 C31 115.4(7) . . ?
C94 C46 C70 111.8(4) . . ?
C31 C46 C70 110.8(5) . . ?
C94 C46 C152 109.5(7) . . ?
C31 C46 C152 103.9(6) . . ?
C70 C46 C152 104.6(5) . . ?
O6 C48 O5 124.2(4) . . ?
O6 C48 C44 118.6(4) . . ?
O5 C48 C44 117.2(4) . . ?
C68 O49 Fe6 131.9(3) . . ?
C60 O20 Fe3 131.5(3) . . ?
C70 O51 Fe6 133.9(3) . . ?
C151 C52 C35 109.7(7) . . ?
C151 C52 C155 110.3(7) . . ?
C35 C52 C155 107.6(7) . . ?
C151 C52 C67 112.2(5) . . ?
C35 C52 C67 110.3(5) . . ?
C155 C52 C67 106.5(5) . . ?
C90 C53 C84 113.1(5) . . ?
C90 C53 C39 111.2(4) . . ?
C84 C53 C39 111.9(4) . . ?
C90 C53 C101 107.6(5) . . ?
C84 C53 C101 108.2(4) . . ?
C39 C53 C101 104.4(4) . . ?
C58 O16 Fe3 133.3(3) . . ?
C74 C55 C93 109.9(4) . . ?
C74 C55 C56 112.1(4) . . ?
C93 C55 C56 107.7(4) . . ?
C74 C55 C85 110.5(4) . . ?
C93 C55 C85 108.0(5) . . ?
C56 C55 C85 108.5(4) . . ?
O10 C56 O11 123.5(4) . . ?
O10 C56 C55 117.3(3) . . ?
O11 C56 C55 119.2(3) . . ?
N7 C3 N2 174.6(5) . . ?
O16 C58 O15 123.5(4) . . ?
O16 C58 C45 119.3(4) . . ?
O15 C58 C45 117.2(4) . . ?
O4 C59 O3 124.6(4) . . ?
O4 C59 C41 117.4(4) . . ?
O3 C59 C41 117.9(4) . . ?
O21 C60 O20 123.7(4) . . ?
O21 C60 C24 117.9(3) . . ?
O20 C60 C24 118.4(3) . . ?
O1 C67 O2 124.2(4) . . ?
O1 C67 C52 118.9(4) . . ?
O2 C67 C52 116.8(4) . . ?
O24 C68 O49 124.4(4) . . ?
O24 C68 C76 117.9(4) . . ?
O49 C68 C76 117.6(4) . . ?
O51 C70 O17 124.0(4) . . ?
O51 C70 C46 118.8(4) . . ?
O17 C70 C46 117.2(4) . . ?
N6 C73 N2 177.4(5) . . ?
C32 C76 C111 114.6(7) . . ?
C32 C76 C68 112.1(5) . . ?
C111 C76 C68 113.5(4) . . ?
C32 C76 C153 103.7(8) . . ?
C111 C76 C153 106.2(7) . . ?
C68 C76 C153 105.7(5) . . ?
C95B C34 C30A 141.0(7) . . ?
C95B C34 C81B 114.3(8) . . ?
C30A C34 C81B 64.1(7) . . ?
C95B C34 C40 108.4(6) . . ?
C30A C34 C40 107.2(5) . . ?
C81B C34 C40 112.6(5) . . ?
C95B C34 C95A 38.5(6) . . ?
C30A C34 C95A 111.4(6) . . ?
C81B C34 C95A 133.4(6) . . ?
C40 C34 C95A 112.6(5) . . ?
C95B C34 C30B 109.2(8) . . ?
C30A C34 C30B 45.8(6) . . ?
C81B C34 C30B 107.5(8) . . ?
C40 C34 C30B 104.3(5) . . ?
C95A C34 C30B 71.2(7) . . ?
C95B C34 C81A 71.5(7) . . ?
C30A C34 C81A 110.0(7) . . ?
C81B C34 C81A 47.4(5) . . ?
C40 C34 C81A 110.0(4) . . ?
C95A C34 C81A 105.6(6) . . ?
C30B C34 C81A 143.6(6) . . ?
N9 C8 N3 163.6(15) . . ?
N2A C4A N3 174.8(13) . . ?
C4A N3 C8 122.2(11) . . ?
N2B C4B N6B 137.3(18) . . ?
N10B C5B N6B 168(2) . . ?
C4B N6B C5B 103.0(15) . . ?

loop_
_geom_bond_atom_site_label_1
_geom_bond_atom_site_label_2
_geom_bond_distance
_geom_bond_site_symmetry_2
_geom_bond_publ_flag
Fe1 O23 1.895(2) . ?
Fe1 O12 2.000(3) . ?
Fe1 O9 2.007(3) . ?
Fe1 O11 2.008(3) . ?
Fe1 O6 2.011(3) . ?
Fe1 N2 2.165(3) . ?
Fe2 O23 1.899(2) . ?
Fe2 O2 1.997(3) . ?
Fe2 O3 1.999(3) . ?
Fe2 O5 2.006(3) . ?
Fe2 O13 2.031(3) . ?
Fe2 O100 2.091(3) . ?
Fe3 O22 1.890(2) . ?
Fe3 O14 1.981(3) . ?
Fe3 O19 1.988(3) . ?
Fe3 O20 2.003(3) . ?
Fe3 O16 2.014(3) . ?
Fe3 O28 2.095(2) . ?
Fe4 O22 1.907(2) . ?
Fe4 O17 2.009(3) . ?
Fe4 O18 2.010(3) . ?
Fe4 O7 2.010(3) . ?
Fe4 O24 2.012(3) . ?
Fe4 O25 2.066(3) . ?
Fe5 O23 1.913(2) . ?
Fe5 O10 1.997(3) . ?
Fe5 O1 2.005(3) . ?
Fe5 O4 2.007(3) . ?
Fe5 O8 2.011(3) . ?
Fe5 O26 2.072(3) . ?
Fe6 O22 1.909(2) . ?
Fe6 O51 2.000(3) . ?
Fe6 O15 2.004(3) . ?
Fe6 O49 2.010(3) . ?
Fe6 O21 2.011(3) . ?
Fe6 O30 2.074(3) . ?
O7 C40 1.244(4) . ?
O21 C60 1.243(4) . ?
O17 C70 1.242(4) . ?
O1 C67 1.240(5) . ?
O15 C58 1.251(5) . ?
O24 C68 1.245(5) . ?
O9 C39 1.264(4) . ?
O28 C102 1.362(6) . ?
O18 C1 1.256(4) . ?
N2 C3 1.325(5) . ?
N2 C73 1.338(5) . ?
O26 C72 1.459(4) . ?
O25 C82 1.437(4) . ?
O14 C40 1.254(4) . ?
O11 C56 1.257(4) . ?
O2 C67 1.251(5) . ?
C22 C69 1.513(5) . ?
C22 C79 1.513(5) . ?
C22 C75 1.526(6) . ?
C22 C1 1.532(5) . ?
O5 C48 1.257(5) . ?
C24 C66 1.522(5) . ?
C24 C60 1.522(5) . ?
C24 C77 1.528(6) . ?
C24 C65 1.531(5) . ?
O19 C1 1.239(4) . ?
O8 C39 1.245(4) . ?
O4 C59 1.238(4) . ?
O6 C48 1.244(4) . ?
O100 C1A 1.577(11) . ?
O100 C2C 1.658(12) . ?
O3 C59 1.246(5) . ?
O30 C4 1.485(9) . ?
O30 C3B 1.644(12) . ?
O10 C56 1.250(4) . ?
O13 C43 1.257(5) . ?
O12 C43 1.255(5) . ?
C39 C53 1.522(6) . ?
C40 C34 1.525(5) . ?
C41 C96 1.485(7) . ?
C41 C121 1.493(7) . ?
C41 C154 1.522(8) . ?
C41 C59 1.527(5) . ?
C42 C33 1.437(8) . ?
C42 C131 1.439(8) . ?
C42 C161 1.489(8) . ?
C42 C43 1.534(6) . ?
C44 C83 1.526(6) . ?
C44 C48 1.532(5) . ?
C44 C62 1.535(6) . ?
C44 C61 1.541(6) . ?
C45 C88 1.522(6) . ?
C45 C47 1.526(6) . ?
C45 C58 1.536(6) . ?
C45 C63 1.538(5) . ?
C46 C94 1.461(7) . ?
C46 C31 1.477(9) . ?
C46 C70 1.532(5) . ?
C46 C152 1.557(9) . ?
O49 C68 1.248(5) . ?
O20 C60 1.261(4) . ?
O51 C70 1.240(5) . ?
C52 C151 1.472(8) . ?
C52 C35 1.488(8) . ?
C52 C155 1.517(10) . ?
C52 C67 1.523(6) . ?
C53 C90 1.488(7) . ?
C53 C84 1.503(6) . ?
C53 C101 1.552(7) . ?
O16 C58 1.239(5) . ?
C55 C74 1.502(6) . ?
C55 C93 1.515(7) . ?
C55 C56 1.523(5) . ?
C55 C85 1.536(7) . ?
C3 N7 1.133(5) . ?
C68 C76 1.514(6) . ?
C73 N6 1.152(5) . ?
C76 C32 1.446(8) . ?
C76 C111 1.460(7) . ?
C76 C153 1.527(9) . ?
C34 C95B 1.430(12) . ?
C34 C30A 1.464(9) . ?
C34 C81B 1.488(11) . ?
C34 C95A 1.536(9) . ?
C34 C30B 1.592(12) . ?
C34 C81A 1.619(10) . ?
C8 N9 1.102(12) . ?
C8 N3 1.372(13) . ?
N2A C4A 1.205(12) . ?
C4A N3 1.332(12) . ?
N2B C4B 1.150(13) . ?
C4B N6B 1.328(14) . ?
N10B C5B 1.248(15) . ?
C5B N6B 1.359(16) . ?
O2W C2W 1.328(13) . ?
